data_2011444
loop_
_publ_author_name
'Gainsford, Graeme J.'
'Furneaux, Richard H.'
'Mason, Jenny M.'
'Tyler, Peter C.'

_publ_section_title
;
 1,2,7,8-Tetra-<i>O</i>-acetylaustraline
;
_journal_issue 10
_journal_name_full 'Acta Crystallographica Section C'
_journal_page_first e477
_journal_page_last e478
_journal_paper_doi 10.1107/S0108270100012099
_journal_volume 56
_journal_year 2000
_chemical_formula_sum 'C16 H23 N O8'
_chemical_formula_weight 357.35
_chemical_name_systematic
;
 ?
;
_space_group_IT_number 4
_symmetry_cell_setting monoclinic
_symmetry_space_group_name_Hall 'P 2yb'
_symmetry_space_group_name_H-M 'P 1 21 1'
_audit_creation_method SHELXL-97
_cell_angle_alpha 90.00
_cell_angle_beta 99.74(2)
_cell_angle_gamma 90.00
_cell_formula_units_Z 2
_cell_length_a 9.586(3)
_cell_length_b 8.279(2)
_cell_length_c 11.096(5)
_cell_measurement_reflns_used 25
_cell_measurement_temperature 173(2)
_cell_measurement_theta_max 14.2
_cell_measurement_theta_min 4.9
_cell_volume 867.9(5)
_computing_cell_refinement 'R3m Software'
_computing_data_collection 'R3m Software (Siemens, 1983)'
_computing_data_reduction 'R3m Software'
_computing_publication_material SHELXL97
_computing_structure_refinement 'SHELXL97 (Sheldrick, 1997)'
_computing_structure_solution 'SHELXS86 (Sheldrick, 1985)'
_diffrn_ambient_temperature 173(2)
_diffrn_measured_fraction_theta_full .999
_diffrn_measured_fraction_theta_max .999
_diffrn_measurement_device_type 'Siemens R3m/scintillation counter'
_diffrn_measurement_method \w
_diffrn_radiation_monochromator graphite
_diffrn_radiation_source 'fine-focus sealed tube'
_diffrn_radiation_type MoK\a
_diffrn_radiation_wavelength .71069
_diffrn_reflns_av_R_equivalents .026
_diffrn_reflns_av_sigmaI/netI .0827
_diffrn_reflns_limit_h_max 11
_diffrn_reflns_limit_h_min 0
_diffrn_reflns_limit_k_max 9
_diffrn_reflns_limit_k_min 0
_diffrn_reflns_limit_l_max 13
_diffrn_reflns_limit_l_min -13
_diffrn_reflns_number 1794
_diffrn_reflns_theta_full 25.00
_diffrn_reflns_theta_max 25.00
_diffrn_reflns_theta_min 2.16
_diffrn_standards_decay_% 0
_diffrn_standards_interval_count 97
_diffrn_standards_number 3
_exptl_absorpt_coefficient_mu .110
_exptl_absorpt_correction_type none
_exptl_absorpt_process_details none
_exptl_crystal_colour colourless
_exptl_crystal_density_diffrn 1.367
_exptl_crystal_density_method 'not measured'
_exptl_crystal_description translucent
_exptl_crystal_F_000 380
_exptl_crystal_size_max .44
_exptl_crystal_size_mid .26
_exptl_crystal_size_min .16
_refine_diff_density_max .22
_refine_diff_density_min -.27
_refine_ls_extinction_method none
_refine_ls_goodness_of_fit_ref 1.012
_refine_ls_hydrogen_treatment constr
_refine_ls_matrix_type full
_refine_ls_number_parameters 228
_refine_ls_number_reflns 1648
_refine_ls_number_restraints 1
_refine_ls_restrained_S_all 1.012
_refine_ls_R_factor_all .081
_refine_ls_R_factor_gt .053
_refine_ls_shift/su_max <0.001
_refine_ls_shift/su_mean .000
_refine_ls_structure_factor_coef Fsqd
_refine_ls_weighting_details 'calc w = 1/[\s^2^(Fo^2^)+(0.0442P)^2^] where P = (Fo^2^+2Fc^2^)/3'
_refine_ls_weighting_scheme calc
_refine_ls_wR_factor_ref .108
_reflns_number_gt 1190
_reflns_number_total 1648
_reflns_threshold_expression I>2\s(I)
_cod_data_source_file qa0365.cif
_cod_data_source_block I
_cod_depositor_comments
;
The following automatic conversions were performed:
'_symmetry_cell_setting' value 'Monoclinic' changed to 'monoclinic'
according to '/home/saulius/struct/CIF-dictionaries/cif_core.dic'
dictionary named 'cif_core.dic' version 2.4.1 from
2010-06-29.

'_geom_bond_publ_flag' value 'Y' changed to 'y' according to
'/home/saulius/struct/CIF-dictionaries/cif_core.dic' dictionary named
'cif_core.dic' version 2.4.1 from 2010-06-29 (12
times).

'_geom_bond_publ_flag' value 'N' changed to 'n' according to
'/home/saulius/struct/CIF-dictionaries/cif_core.dic' dictionary named
'cif_core.dic' version 2.4.1 from 2010-06-29 (43 times).

Automatic conversion script
Id: cif_fix_enum 1527 2010-12-29 10:47:43Z saulius 

The following automatic conversions were performed:

'_symmetry_cell_setting' value 'Monoclinic' changed to 'monoclinic'
according to /home/saulius/struct/CIF-dictionaries/cif_core.dic
dictionary named 'cif_core.dic' version 2.4.1 from
2010-06-29.

'_geom_bond_publ_flag' value 'Y' changed to 'y'
according to /home/saulius/struct/CIF-dictionaries/cif_core.dic
dictionary named 'cif_core.dic' version 2.4.1 from 2010-06-29 (12
times).

'_geom_bond_publ_flag' value 'N' changed to 'n' according to
/home/saulius/struct/CIF-dictionaries/cif_core.dic dictionary named
'cif_core.dic' version 2.4.1 from 2010-06-29 (43
times).

'_geom_angle_publ_flag' value 'Y' changed to 'y' according
to /home/saulius/struct/CIF-dictionaries/cif_core.dic dictionary
named 'cif_core.dic' version 2.4.1 from 2010-06-29 (18
times).

'_geom_angle_publ_flag' value 'N' changed to 'n' according
to /home/saulius/struct/CIF-dictionaries/cif_core.dic dictionary
named 'cif_core.dic' version 2.4.1 from 2010-06-29 (103
times).

'_geom_torsion_publ_flag' value 'Y' changed to 'y' according
to /home/saulius/struct/CIF-dictionaries/cif_core.dic dictionary
named 'cif_core.dic' version 2.4.1 from 2010-06-29 (14
times).

'_geom_torsion_publ_flag' value 'N' changed to 'n' according
to /home/saulius/struct/CIF-dictionaries/cif_core.dic dictionary
named 'cif_core.dic' version 2.4.1 from 2010-06-29 (32 times).

Automatic conversion script
Id: cif_fix_values 1715 2011-07-08 13:25:40Z adriana 
;
_cod_original_sg_symbol_H-M 'P 21'
_cod_database_code 2011444
_cod_database_fobs_code 2011444

loop_
_symmetry_equiv_pos_as_xyz
'x, y, z'
'-x, y+1/2, -z'

loop_
_atom_site_label
_atom_site_fract_x
_atom_site_fract_y
_atom_site_fract_z
_atom_site_U_iso_or_equiv
_atom_site_adp_type
_atom_site_calc_flag
_atom_site_refinement_flags
_atom_site_occupancy
_atom_site_disorder_assembly
_atom_site_disorder_group
_atom_site_type_symbol
O1 .4488(3) .1870(5) .1999(3) .0230(8) Uani d . 1 . . O
O2 .4176(4) -.0022(5) .3389(3) .0275(9) Uani d . 1 . . O
O3 .6802(3) .1739(5) .0381(3) .0236(8) Uani d . 1 . . O
O4 .5324(5) .3446(6) -.0757(4) .0499(12) Uani d . 1 . . O
O5 .8429(4) .5629(4) .1582(4) .0287(10) Uani d . 1 . . O
O6 1.0267(4) .6673(5) .0856(4) .0381(10) Uani d . 1 . . O
O7 .7386(4) -.0139(4) .4296(3) .0228(9) Uani d . 1 . . O
O8 .6866(4) -.1321(5) .6003(4) .0414(11) Uani d . 1 . . O
N4 .7935(4) .3287(5) .3422(4) .0214(10) Uani d . 1 . . N
C1 .5988(4) .1725(7) .2361(4) .0203(11) Uani d . 1 . . C
H1 .6269 .0561 .2370 .024 Uiso calc R 1 . . H
C2 .6736(5) .2652(6) .1480(5) .0208(12) Uani d . 1 . . C
H2 .6269 .3721 .1275 .025 Uiso calc R 1 . . H
C3 .8223(5) .2882(6) .2208(5) .0217(12) Uani d . 1 . . C
H3 .8715 .1813 .2262 .026 Uiso calc R 1 . . H
C5 .9026(5) .2856(7) .4457(5) .0283(13) Uani d . 1 . . C
H5A .9625 .3804 .4734 .034 Uiso calc R 1 . . H
H5B .9638 .1984 .4227 .034 Uiso calc R 1 . . H
C6 .8233(5) .2283(7) .5468(5) .0272(13) Uani d . 1 . . C
H6A .8815 .1534 .6040 .033 Uiso calc R 1 . . H
H6B .7931 .3203 .5932 .033 Uiso calc R 1 . . H
C7 .6966(5) .1422(6) .4719(5) .0221(13) Uani d . 1 . . C
H7 .6165 .1317 .5185 .026 Uiso calc R 1 . . H
C7A .6579(5) .2507(6) .3602(5) .0219(12) Uani d . 1 . . C
H7A .5907 .3361 .3786 .026 Uiso calc R 1 . . H
C8 .9140(5) .4091(6) .1690(5) .0266(13) Uani d . 1 . . C
H8A 1.0067 .4189 .2236 .032 Uiso calc R 1 . . H
H8B .9309 .3727 .0877 .032 Uiso calc R 1 . . H
C10 .3695(5) .0857(7) .2568(5) .0259(13) Uani d . 1 . . C
C11 .2161(5) .0968(8) .1977(5) .0368(16) Uani d . 1 . . C
H11A .1597 .0226 .2387 .055 Uiso calc R 1 . . H
H11B .2066 .0675 .1111 .055 Uiso calc R 1 . . H
H11C .1823 .2075 .2047 .055 Uiso calc R 1 . . H
C12 .6052(5) .2281(7) -.0677(5) .0264(13) Uani d . 1 . . C
C13 .6243(6) .1182(8) -.1718(5) .0347(16) Uani d . 1 . . C
H13A .6899 .0309 -.1411 .052 Uiso calc PR .17(6) . . H
H13B .6628 .1800 -.2339 .052 Uiso calc PR .17(6) . . H
H13C .5326 .0720 -.2080 .052 Uiso calc PR .17(6) . . H
H13D .5670 .1577 -.2476 .052 Uiso calc PR .83(6) . . H
H13E .5941 .0086 -.1548 .052 Uiso calc PR .83(6) . . H
H13F .7243 .1166 -.1807 .052 Uiso calc PR .83(6) . . H
C14 .9127(5) .6843(7) .1142(5) .0259(12) Uani d . 1 . . C
C15 .8318(7) .8384(8) .1081(6) .0403(16) Uani d . 1 . . C
H15A .8824 .9220 .0702 .060 Uiso calc R 1 . . H
H15B .8221 .8721 .1910 .060 Uiso calc R 1 . . H
H15C .7377 .8224 .0592 .060 Uiso calc R 1 . . H
C16 .7157(5) -.1426(7) .4995(5) .0279(13) Uani d . 1 . . C
C17 .7289(6) -.2969(7) .4312(5) .0300(14) Uani d . 1 . . C
H17A .7535 -.2719 .3510 .045 Uiso calc PR .25(5) . . H
H17B .6387 -.3552 .4202 .045 Uiso calc PR .25(5) . . H
H17C .8033 -.3641 .4778 .045 Uiso calc PR .25(5) . . H
H17D .7102 -.3889 .4816 .045 Uiso calc PR .75(5) . . H
H17E .8250 -.3057 .4125 .045 Uiso calc PR .75(5) . . H
H17F .6604 -.2967 .3549 .045 Uiso calc PR .75(5) . . H

loop_
_atom_site_aniso_label
_atom_site_aniso_U_11
_atom_site_aniso_U_22
_atom_site_aniso_U_33
_atom_site_aniso_U_12
_atom_site_aniso_U_13
_atom_site_aniso_U_23
O1 .0232(17) .020(2) .026(2) .0025(17) .0026(14) .0010(18)
O2 .035(2) .025(2) .023(2) -.0033(18) .0054(16) .0083(19)
O3 .0339(19) .021(2) .0155(19) .0048(18) .0039(14) .0012(18)
O4 .063(3) .051(3) .033(2) .032(3) .000(2) .007(2)
O5 .040(2) .014(2) .036(3) .0053(17) .0189(19) .0076(18)
O6 .033(2) .024(2) .061(3) .004(2) .0204(19) .015(2)
O7 .031(2) .017(2) .021(2) .0035(16) .0045(16) .0035(17)
O8 .070(3) .027(3) .032(3) .002(2) .022(2) .002(2)
N4 .022(2) .018(3) .023(3) -.0002(19) .0017(18) .001(2)
C1 .015(2) .021(3) .025(3) .003(2) .0019(19) .006(3)
C2 .026(3) .012(3) .024(3) .005(2) .005(2) .000(2)
C3 .027(3) .014(3) .025(3) -.001(2) .007(2) -.001(2)
C5 .027(3) .030(3) .029(3) -.005(3) .007(2) .002(3)
C6 .032(3) .029(4) .020(3) .000(2) .003(2) -.002(3)
C7 .029(3) .020(3) .017(3) .003(2) .004(2) -.003(2)
C7A .026(3) .017(3) .023(3) .004(2) .004(2) .002(2)
C8 .032(3) .017(3) .033(4) .004(3) .013(2) .002(3)
C10 .026(3) .023(3) .031(3) -.005(3) .012(2) -.011(3)
C11 .021(3) .045(4) .044(4) .002(3) .008(2) .005(3)
C12 .031(3) .025(3) .023(3) -.003(3) .006(2) .007(3)
C13 .037(3) .046(4) .020(3) -.009(3) .002(2) -.005(3)
C14 .030(3) .021(3) .027(3) -.001(3) .007(2) .002(3)
C15 .052(4) .024(4) .051(4) .000(3) .026(3) .007(3)
C16 .035(3) .021(3) .028(3) .003(3) .006(3) .004(3)
C17 .037(3) .019(3) .035(4) -.004(3) .010(3) .000(3)

loop_
_atom_type_symbol
_atom_type_description
_atom_type_scat_dispersion_real
_atom_type_scat_dispersion_imag
_atom_type_scat_source
C C .0033 .0016 'International Tables Vol C Tables 4.2.6.8 and 6.1.1.4'
H H .0000 .0000 'International Tables Vol C Tables 4.2.6.8 and 6.1.1.4'
N N .0061 .0033 'International Tables Vol C Tables 4.2.6.8 and 6.1.1.4'
O O .0106 .0060 'International Tables Vol C Tables 4.2.6.8 and 6.1.1.4'

loop_
_geom_angle_atom_site_label_1
_geom_angle_atom_site_label_2
_geom_angle_atom_site_label_3
_geom_angle
_geom_angle_publ_flag
C10 O1 C1 115.7(4) y
C12 O3 C2 117.9(4) n
C14 O5 C8 115.7(4) n
C16 O7 C7 115.6(4) n
C3 N4 C5 116.6(4) y
C3 N4 C7A 109.2(4) y
C5 N4 C7A 108.2(4) y
O1 C1 C2 109.8(4) y
O1 C1 C7A 114.6(4) y
C2 C1 C7A 102.8(4) y
O1 C1 H1 109.8 n
C2 C1 H1 109.8 n
C7A C1 H1 109.8 n
O3 C2 C1 111.8(4) n
O3 C2 C3 110.0(4) n
C1 C2 C3 102.9(4) y
O3 C2 H2 110.6 n
C1 C2 H2 110.6 n
C3 C2 H2 110.6 n
N4 C3 C8 114.4(4) y
N4 C3 C2 102.2(4) y
C8 C3 C2 115.6(4) y
N4 C3 H3 108.1 n
C8 C3 H3 108.1 n
C2 C3 H3 108.1 n
N4 C5 C6 105.8(4) y
N4 C5 H5A 110.6 n
C6 C5 H5A 110.6 n
N4 C5 H5B 110.6 n
C6 C5 H5B 110.6 n
H5A C5 H5B 108.7 n
C7 C6 C5 101.2(4) y
C7 C6 H6A 111.5 n
C5 C6 H6A 111.5 n
C7 C6 H6B 111.5 n
C5 C6 H6B 111.5 n
H6A C6 H6B 109.4 n
O7 C7 C7A 107.7(4) n
O7 C7 C6 110.7(4) n
C7A C7 C6 103.2(4) n
O7 C7 H7 111.6 n
C7A C7 H7 111.6 n
C6 C7 H7 111.6 n
N4 C7A C7 105.4(4) y
N4 C7A C1 105.0(4) n
C7 C7A C1 118.7(5) y
N4 C7A H7A 109.1 n
C7 C7A H7A 109.1 n
C1 C7A H7A 109.1 n
O5 C8 C3 108.7(4) n
O5 C8 H8A 110.0 n
C3 C8 H8A 110.0 n
O5 C8 H8B 110.0 n
C3 C8 H8B 110.0 n
H8A C8 H8B 108.3 n
O2 C10 O1 123.8(5) y
O2 C10 C11 126.2(5) y
O1 C10 C11 110.0(5) y
C10 C11 H11A 109.5 n
C10 C11 H11B 109.5 n
H11A C11 H11B 109.5 n
C10 C11 H11C 109.5 n
H11A C11 H11C 109.5 n
H11B C11 H11C 109.5 n
O4 C12 O3 123.9(5) n
O4 C12 C13 125.5(5) n
O3 C12 C13 110.5(5) n
C12 C13 H13A 109.5 n
C12 C13 H13B 109.5 n
H13A C13 H13B 109.5 n
C12 C13 H13C 109.5 n
H13A C13 H13C 109.5 n
H13B C13 H13C 109.5 n
C12 C13 H13D 109.5 n
H13A C13 H13D 141.1 n
H13B C13 H13D 56.3 n
H13C C13 H13D 56.3 n
C12 C13 H13E 109.5 n
H13A C13 H13E 56.3 n
H13B C13 H13E 141.1 n
H13C C13 H13E 56.3 n
H13D C13 H13E 109.5 n
C12 C13 H13F 109.5 n
H13A C13 H13F 56.3 n
H13B C13 H13F 56.3 n
H13C C13 H13F 141.1 n
H13D C13 H13F 109.5 n
H13E C13 H13F 109.5 n
O6 C14 O5 122.7(5) n
O6 C14 C15 125.5(5) n
O5 C14 C15 111.7(4) n
C14 C15 H15A 109.5 n
C14 C15 H15B 109.5 n
H15A C15 H15B 109.5 n
C14 C15 H15C 109.5 n
H15A C15 H15C 109.5 n
H15B C15 H15C 109.5 n
O8 C16 O7 124.1(6) n
O8 C16 C17 125.8(6) n
O7 C16 C17 110.1(4) n
C16 C17 H17A 109.5 n
C16 C17 H17B 109.5 n
H17A C17 H17B 109.5 n
C16 C17 H17C 109.5 n
H17A C17 H17C 109.5 n
H17B C17 H17C 109.5 n
C16 C17 H17D 109.5 n
H17A C17 H17D 141.1 n
H17B C17 H17D 56.3 n
H17C C17 H17D 56.3 n
C16 C17 H17E 109.5 n
H17A C17 H17E 56.3 n
H17B C17 H17E 141.1 n
H17C C17 H17E 56.3 n
H17D C17 H17E 109.5 n
C16 C17 H17F 109.5 n
H17A C17 H17F 56.3 n
H17B C17 H17F 56.3 n
H17C C17 H17F 141.1 n
H17D C17 H17F 109.5 n
H17E C17 H17F 109.5 n

loop_
_geom_bond_atom_site_label_1
_geom_bond_atom_site_label_2
_geom_bond_site_symmetry_2
_geom_bond_distance
_geom_bond_publ_flag
O1 C10 . 1.357(7) y
O1 C1 . 1.431(5) y
O2 C10 . 1.196(7) n
O3 C12 . 1.345(6) n
O3 C2 . 1.446(6) n
O4 C12 . 1.185(7) n
O5 C14 . 1.344(6) n
O5 C8 . 1.440(6) n
O6 C14 . 1.196(5) n
O7 C16 . 1.358(6) n
O7 C7 . 1.455(6) n
O8 C16 . 1.200(6) n
N4 C3 . 1.458(6) y
N4 C5 . 1.461(6) y
N4 C7A . 1.494(6) y
C1 C2 . 1.515(7) y
C1 C7A . 1.541(7) y
C1 H1 . 1.0000 n
C2 C3 . 1.527(7) y
C2 H2 . 1.0000 n
C3 C8 . 1.509(7) y
C3 H3 . 1.0000 n
C5 C6 . 1.533(7) y
C5 H5A . .9900 n
C5 H5B . .9900 n
C6 C7 . 1.527(7) y
C6 H6A . .9900 n
C6 H6B . .9900 n
C7 C7A . 1.525(7) y
C7 H7 . 1.0000 n
C7A H7A . 1.0000 n
C8 H8A . .9900 n
C8 H8B . .9900 n
C10 C11 . 1.508(7) n
C11 H11A . .9800 n
C11 H11B . .9800 n
C11 H11C . .9800 n
C12 C13 . 1.506(8) n
C13 H13A . .9800 n
C13 H13B . .9800 n
C13 H13C . .9800 n
C13 H13D . .9800 n
C13 H13E . .9800 n
C13 H13F . .9800 n
C14 C15 . 1.488(8) n
C15 H15A . .9800 n
C15 H15B . .9800 n
C15 H15C . .9800 n
C16 C17 . 1.502(8) n
C17 H17A . .9800 n
C17 H17B . .9800 n
C17 H17C . .9800 n
C17 H17D . .9800 n
C17 H17E . .9800 n
C17 H17F . .9800 n

loop_
_geom_torsion_atom_site_label_1
_geom_torsion_atom_site_label_2
_geom_torsion_atom_site_label_3
_geom_torsion_atom_site_label_4
_geom_torsion
_geom_torsion_publ_flag
C10 O1 C1 C2 168.1(4) y
C10 O1 C1 C7A -76.9(6) n
C12 O3 C2 C1 112.7(5) y
C12 O3 C2 C3 -133.7(4) n
O1 C1 C2 O3 -81.2(5) n
C7A C1 C2 O3 156.5(4) n
O1 C1 C2 C3 160.8(4) n
C7A C1 C2 C3 38.5(5) y
C5 N4 C3 C8 -82.3(6) n
C7A N4 C3 C8 154.7(4) n
C5 N4 C3 C2 151.9(4) y
C7A N4 C3 C2 29.0(5) y
O3 C2 C3 N4 -161.1(4) n
C1 C2 C3 N4 -41.8(5) y
O3 C2 C3 C8 74.0(6) n
C1 C2 C3 C8 -166.7(5) n
C3 N4 C5 C6 -141.9(4) y
C7A N4 C5 C6 -18.4(6) y
N4 C5 C6 C7 35.9(5) y
C16 O7 C7 C7A -151.5(4) n
C16 O7 C7 C6 96.4(5) n
C5 C6 C7 O7 75.6(5) n
C5 C6 C7 C7A -39.3(5) y
C3 N4 C7A C7 121.0(4) y
C5 N4 C7A C7 -6.8(5) y
C3 N4 C7A C1 -5.1(5) n
C5 N4 C7A C1 -133.0(4) n
O7 C7 C7A N4 -87.8(5) n
C6 C7 C7A N4 29.2(5) n
O7 C7 C7A C1 29.3(6) n
C6 C7 C7A C1 146.4(4) n
O1 C1 C7A N4 -140.1(4) n
C2 C1 C7A N4 -21.0(5) y
O1 C1 C7A C7 102.5(5) n
C2 C1 C7A C7 -138.4(4) y
C14 O5 C8 C3 179.3(4) n
N4 C3 C8 O5 -60.9(6) n
C2 C3 C8 O5 57.5(6) n
C1 O1 C10 O2 5.8(8) n
C1 O1 C10 C11 -171.9(4) n
C2 O3 C12 O4 -1.3(7) n
C2 O3 C12 C13 -179.8(4) n
C8 O5 C14 O6 .0(8) n
C8 O5 C14 C15 -179.2(5) n
C7 O7 C16 O8 -12.8(7) n
C7 O7 C16 C17 166.0(4) n
